data_2011594
loop_
_publ_author_name
'Crespo, Olga'
'Gimeno, M. Concepcion'
'Jones, Peter G.'
'Laguna, Antonio'

_publ_contact_author_phone 531-391-5387
_publ_section_title
;
 Solvent-free
 [\m-ferrocene-1,1'-diylbis(diphenylphosphine-<i>P</i>)]bis[chlorogold(I)]
;
_journal_issue 12
_journal_name_full 'Acta Crystallographica Section C'
_journal_page_first 1433
_journal_page_last 1434
_journal_paper_doi 10.1107/S010827010001310X
_journal_volume 56
_journal_year 2000
_chemical_formula_iupac '[Au2 Cl2 (C34 H28 Fe P2 )]'
_chemical_formula_moiety 'C34 H28 Au2 Cl2 Fe P2'
_chemical_formula_sum 'C34 H28 Au2 Cl2 Fe P2'
_chemical_formula_weight 1019.18
_chemical_name_systematic
;
 ?
;
_space_group_IT_number 14
_symmetry_cell_setting monoclinic
_symmetry_space_group_name_Hall '-P 2yn'
_symmetry_space_group_name_H-M 'P 1 21/n 1'
_audit_creation_method SHELXL-97
_cell_angle_alpha 90.00
_cell_angle_beta 108.79(2)
_cell_angle_gamma 90.00
_cell_formula_units_Z 2
_cell_length_a 9.038(2)
_cell_length_b 19.130(4)
_cell_length_c 9.930(2)
_cell_measurement_reflns_used 65
_cell_measurement_temperature 173(2)
_cell_measurement_theta_max 25
_cell_measurement_theta_min 10
_cell_volume 1625.4(6)
_computing_cell_refinement XSCANS
_computing_data_collection 'XSCANS (Fait, 1991)'
_computing_data_reduction XSCANS
_computing_molecular_graphics 'XP (Siemens, 1994)'
_computing_publication_material SHELXL97
_computing_structure_refinement 'SHELXL97 (Sheldrick, 1997)'
_computing_structure_solution 'SHELXS97 (Sheldrick, 1997)'
_diffrn_ambient_temperature 173(2)
_diffrn_measured_fraction_theta_full .998
_diffrn_measured_fraction_theta_max .998
_diffrn_measurement_device_type 'Siemens P4'
_diffrn_measurement_method \w-scan
_diffrn_radiation_monochromator graphite
_diffrn_radiation_source 'fine-focus sealed tube'
_diffrn_radiation_type MoK\a
_diffrn_radiation_wavelength .71073
_diffrn_reflns_av_R_equivalents .0338
_diffrn_reflns_av_sigmaI/netI .0569
_diffrn_reflns_limit_h_max 2
_diffrn_reflns_limit_h_min -10
_diffrn_reflns_limit_k_max 22
_diffrn_reflns_limit_k_min 0
_diffrn_reflns_limit_l_max 11
_diffrn_reflns_limit_l_min -11
_diffrn_reflns_number 3539
_diffrn_reflns_theta_full 25.00
_diffrn_reflns_theta_max 25.00
_diffrn_reflns_theta_min 3.04
_diffrn_standards_decay_% 0
_diffrn_standards_interval_count 247
_diffrn_standards_number 3
_exptl_absorpt_coefficient_mu 9.730
_exptl_absorpt_correction_T_max .378
_exptl_absorpt_correction_T_min .212
_exptl_absorpt_correction_type psi-scan
_exptl_absorpt_process_details '(XPREP; Siemens, 1994)'
_exptl_crystal_colour brown
_exptl_crystal_density_diffrn 2.082
_exptl_crystal_density_meas ?
_exptl_crystal_description tablet
_exptl_crystal_F_000 960
_exptl_crystal_size_max .2
_exptl_crystal_size_mid .15
_exptl_crystal_size_min .1
_refine_diff_density_max 1.05
_refine_diff_density_min -1.01
_refine_ls_extinction_method none
_refine_ls_goodness_of_fit_ref .899
_refine_ls_hydrogen_treatment constr
_refine_ls_matrix_type full
_refine_ls_number_parameters 187
_refine_ls_number_reflns 2859
_refine_ls_number_restraints 56
_refine_ls_restrained_S_all .891
_refine_ls_R_factor_all .0560
_refine_ls_R_factor_gt .0330
_refine_ls_shift/su_max .000
_refine_ls_shift/su_mean .000
_refine_ls_structure_factor_coef Fsqd
_refine_ls_weighting_details 'calc w = 1/[\s^2^(Fo^2^)+(0.0362P)^2^] where P=(Fo^2^+2Fc^2^)/3'
_refine_ls_weighting_scheme calc
_refine_ls_wR_factor_ref .0712
_reflns_number_gt 2037
_reflns_number_total 2859
_reflns_threshold_expression I>2\s(I)
_cod_data_source_file bm1433.cif
_cod_data_source_block I
_cod_depositor_comments
;
The following automatic conversions were performed:
'_symmetry_cell_setting' value 'Monoclinic' changed to 'monoclinic'
according to '/home/saulius/struct/CIF-dictionaries/cif_core.dic'
dictionary named 'cif_core.dic' version 2.4.1 from 2010-06-29.

Automatic conversion script
Id: cif_fix_enum 1527 2010-12-29 10:47:43Z saulius 

The following automatic conversions were performed:

'_symmetry_cell_setting' value 'Monoclinic' changed to 'monoclinic'
according to /home/saulius/struct/CIF-dictionaries/cif_core.dic
dictionary named 'cif_core.dic' version 2.4.1 from 2010-06-29.

Automatic conversion script
Id: cif_fix_values 1715 2011-07-08 13:25:40Z adriana 

The following automatic conversions were performed:

'_exptl_crystal_density_meas' value 'not measured' was changed to '?'
- the value is perceived as not measured.

Automatic conversion script
Id: cif_fix_values 3008 2015-01-20 13:52:24Z robertas 
;
_cod_original_sg_symbol_H-M 'P 21/n'
_cod_database_code 2011594
_cod_database_fobs_code 2011594

loop_
_symmetry_equiv_pos_as_xyz
'x, y, z'
'-x+1/2, y+1/2, -z+1/2'
'-x, -y, -z'
'x-1/2, -y-1/2, z-1/2'

loop_
_atom_site_label
_atom_site_fract_x
_atom_site_fract_y
_atom_site_fract_z
_atom_site_U_iso_or_equiv
_atom_site_adp_type
_atom_site_calc_flag
_atom_site_refinement_flags
_atom_site_occupancy
_atom_site_disorder_assembly
_atom_site_disorder_group
_atom_site_type_symbol
Au .22868(4) .613314(17) .68878(3) .03067(11) Uani d . 1 . . Au
Fe .5000 .5000 .5000 .0233(3) Uani d S 1 . . Fe
P .1956(2) .61035(11) .45679(18) .0235(4) Uani d . 1 . . P
Cl .2716(2) .61334(14) .92777(18) .0486(6) Uani d . 1 . . Cl
C1 .2749(7) .5315(4) .4100(7) .0216(15) Uani d DU 1 . . C
C2 .2803(8) .4668(4) .4830(8) .0324(17) Uani d DU 1 . . C
H2 .2410 .4589 .5597 .039 Uiso calc R 1 . . H
C3 .3526(9) .4172(4) .4230(9) .044(2) Uani d DU 1 . . C
H3 .3719 .3698 .4523 .053 Uiso calc R 1 . . H
C4 .3924(9) .4490(4) .3118(8) .040(2) Uani d DU 1 . . C
H4 .4418 .4263 .2524 .047 Uiso calc R 1 . . H
C5 .3474(8) .5197(4) .3023(7) .0297(17) Uani d DU 1 . . C
H5 .3621 .5533 .2373 .036 Uiso calc R 1 . . H
C11 -.0076(7) .6154(4) .3438(7) .0260(15) Uani d DU 1 . . C
C12 -.0949(8) .6719(4) .3659(8) .0348(18) Uani d DU 1 . . C
H12 -.0479 .7049 .4387 .042 Uiso calc R 1 . . H
C13 -.2491(8) .6802(5) .2827(9) .046(2) Uani d DU 1 . . C
H13 -.3082 .7188 .2974 .055 Uiso calc R 1 . . H
C14 -.3163(10) .6318(4) .1781(9) .053(2) Uani d DU 1 . . C
H14 -.4220 .6376 .1202 .063 Uiso calc R 1 . . H
C15 -.2322(9) .5746(5) .1557(8) .047(2) Uani d DU 1 . . C
H15 -.2802 .5412 .0841 .056 Uiso calc R 1 . . H
C16 -.0771(8) .5671(4) .2393(8) .0340(18) Uani d DU 1 . . C
H16 -.0183 .5284 .2245 .041 Uiso calc R 1 . . H
C21 .2826(7) .6840(4) .3932(7) .0253(16) Uani d DU 1 . . C
C22 .3606(8) .7360(4) .4837(8) .0331(18) Uani d DU 1 . . C
H22 .3768 .7322 .5828 .040 Uiso calc R 1 . . H
C23 .4154(9) .7933(4) .4313(9) .046(2) Uani d DU 1 . . C
H23 .4694 .8289 .4948 .056 Uiso calc R 1 . . H
C24 .3931(9) .7998(4) .2888(8) .043(2) Uani d DU 1 . . C
H24 .4288 .8403 .2532 .052 Uiso calc R 1 . . H
C25 .3183(9) .7470(4) .1975(9) .0377(19) Uani d DU 1 . . C
H25 .3064 .7499 .0991 .045 Uiso calc R 1 . . H
C26 .2609(8) .6902(4) .2499(8) .0305(17) Uani d DU 1 . . C
H26 .2057 .6547 .1865 .037 Uiso calc R 1 . . H

loop_
_atom_site_aniso_label
_atom_site_aniso_U_11
_atom_site_aniso_U_22
_atom_site_aniso_U_33
_atom_site_aniso_U_12
_atom_site_aniso_U_13
_atom_site_aniso_U_23
Au .02985(16) .04367(19) .01985(15) .01173(19) .00990(10) .00067(17)
Fe .0205(7) .0204(8) .0269(8) .0013(6) .0049(6) -.0028(6)
P .0235(9) .0278(10) .0206(9) .0036(10) .0091(7) .0006(9)
Cl .0543(13) .0752(15) .0166(9) .0197(14) .0117(9) .0007(11)
C1 .021(4) .022(3) .022(4) .001(3) .007(3) -.001(3)
C2 .021(4) .032(4) .041(4) -.008(3) .006(3) .006(3)
C3 .032(5) .023(4) .067(6) -.004(4) .001(4) -.005(4)
C4 .028(4) .042(5) .039(5) .013(4) -.002(3) -.018(4)
C5 .026(4) .039(4) .023(4) .001(4) .004(3) -.007(3)
C11 .021(3) .033(4) .023(3) -.001(3) .006(3) .009(3)
C12 .030(4) .040(5) .039(5) .009(4) .016(3) .009(4)
C13 .029(4) .052(5) .063(6) .013(4) .023(4) .025(4)
C14 .025(4) .063(6) .062(6) .003(4) .005(4) .027(4)
C15 .039(5) .064(6) .033(5) -.011(4) .004(3) .011(4)
C16 .035(4) .036(5) .031(4) .001(4) .010(3) .003(3)
C21 .021(4) .030(4) .021(4) .002(3) .002(3) .000(3)
C22 .028(4) .039(5) .030(4) -.001(4) .004(3) -.008(3)
C23 .040(5) .026(4) .059(5) -.010(4) -.003(4) -.006(4)
C24 .027(4) .032(5) .062(5) -.004(4) .002(4) .016(4)
C25 .038(5) .029(4) .044(5) .003(4) .009(4) .013(3)
C26 .029(4) .032(4) .029(3) .001(4) .007(3) .001(3)

loop_
_atom_type_symbol
_atom_type_description
_atom_type_scat_dispersion_real
_atom_type_scat_dispersion_imag
_atom_type_scat_source
C C .0033 .0016 'International Tables Vol C Tables 4.2.6.8 and 6.1.1.4'
H H .0000 .0000 'International Tables Vol C Tables 4.2.6.8 and 6.1.1.4'
P P .1023 .0942 'International Tables Vol C Tables 4.2.6.8 and 6.1.1.4'
Cl Cl .1484 .1585 'International Tables Vol C Tables 4.2.6.8 and 6.1.1.4'
Fe Fe .3463 .8444 'International Tables Vol C Tables 4.2.6.8 and 6.1.1.4'
Au Au -2.0133 8.8022 'International Tables Vol C Tables 4.2.6.8 and 6.1.1.4'

loop_
_geom_angle_atom_site_label_1
_geom_angle_atom_site_label_2
_geom_angle_atom_site_label_3
_geom_angle_site_symmetry_1
_geom_angle_site_symmetry_3
_geom_angle
_geom_angle_publ_flag
P Au Cl . . 177.56(8) y
C1 Fe C1 . 3_666 180.0 ?
C1 Fe C5 . . 41.4(2) ?
C1 Fe C5 3_666 . 138.6(2) ?
C1 Fe C5 . 3_666 138.6(2) ?
C1 Fe C5 3_666 3_666 41.4(2) ?
C5 Fe C5 . 3_666 180.0 ?
C1 Fe C2 . . 41.0(2) ?
C1 Fe C2 3_666 . 139.0(2) ?
C5 Fe C2 . . 68.8(3) ?
C5 Fe C2 3_666 . 111.2(3) ?
C1 Fe C2 . 3_666 139.0(2) ?
C1 Fe C2 3_666 3_666 41.0(2) ?
C5 Fe C2 . 3_666 111.2(3) ?
C5 Fe C2 3_666 3_666 68.8(3) ?
C2 Fe C2 . 3_666 180.0 ?
C1 Fe C3 . 3_666 111.9(3) ?
C1 Fe C3 3_666 3_666 68.1(3) ?
C5 Fe C3 . 3_666 111.9(3) ?
C5 Fe C3 3_666 3_666 68.1(3) ?
C2 Fe C3 . 3_666 140.3(3) ?
C2 Fe C3 3_666 3_666 39.7(3) ?
C1 Fe C3 . . 68.1(3) ?
C1 Fe C3 3_666 . 111.9(3) ?
C5 Fe C3 . . 68.1(3) ?
C5 Fe C3 3_666 . 111.9(3) ?
C2 Fe C3 . . 39.7(3) ?
C2 Fe C3 3_666 . 140.3(3) ?
C3 Fe C3 3_666 . 180.0 ?
C1 Fe C4 . 3_666 111.9(3) ?
C1 Fe C4 3_666 3_666 68.1(3) ?
C5 Fe C4 . 3_666 139.8(3) ?
C5 Fe C4 3_666 3_666 40.2(3) ?
C2 Fe C4 . 3_666 112.7(3) ?
C2 Fe C4 3_666 3_666 67.3(3) ?
C3 Fe C4 3_666 3_666 40.0(3) ?
C3 Fe C4 . 3_666 140.0(3) ?
C1 Fe C4 . . 68.1(3) ?
C1 Fe C4 3_666 . 111.9(3) ?
C5 Fe C4 . . 40.2(3) ?
C5 Fe C4 3_666 . 139.8(3) ?
C2 Fe C4 . . 67.3(3) ?
C2 Fe C4 3_666 . 112.7(3) ?
C3 Fe C4 3_666 . 140.0(3) ?
C3 Fe C4 . . 40.0(3) ?
C4 Fe C4 3_666 . 180.0 ?
C1 P C11 . . 107.0(3) ?
C1 P C21 . . 107.9(3) ?
C11 P C21 . . 102.0(3) ?
C1 P Au . . 111.0(2) y
C11 P Au . . 114.1(2) y
C21 P Au . . 114.2(2) y
C2 C1 C5 . . 107.0(6) ?
C2 C1 P . . 123.3(5) ?
C5 C1 P . . 129.7(5) ?
C2 C1 Fe . . 69.8(4) ?
C5 C1 Fe . . 69.5(4) ?
P C1 Fe . . 124.2(3) ?
C3 C2 C1 . . 108.6(7) ?
C3 C2 Fe . . 70.6(4) ?
C1 C2 Fe . . 69.2(4) ?
C2 C3 C4 . . 108.4(7) ?
C2 C3 Fe . . 69.6(4) ?
C4 C3 Fe . . 70.1(4) ?
C3 C4 C5 . . 109.1(7) ?
C3 C4 Fe . . 69.9(4) ?
C5 C4 Fe . . 69.2(4) ?
C4 C5 C1 . . 106.9(7) ?
C4 C5 Fe . . 70.5(4) ?
C1 C5 Fe . . 69.0(4) ?
C16 C11 C12 . . 119.5(7) ?
C16 C11 P . . 123.6(5) ?
C12 C11 P . . 116.9(5) ?
C13 C12 C11 . . 120.5(8) ?
C14 C13 C12 . . 119.2(8) ?
C13 C14 C15 . . 121.2(8) ?
C16 C15 C14 . . 119.0(8) ?
C11 C16 C15 . . 120.5(7) ?
C22 C21 C26 . . 119.1(7) ?
C22 C21 P . . 121.4(6) ?
C26 C21 P . . 119.3(5) ?
C23 C22 C21 . . 120.1(7) ?
C24 C23 C22 . . 120.9(7) ?
C23 C24 C25 . . 119.3(8) ?
C26 C25 C24 . . 119.6(8) ?
C21 C26 C25 . . 120.8(7) ?

loop_
_geom_bond_atom_site_label_1
_geom_bond_atom_site_label_2
_geom_bond_site_symmetry_2
_geom_bond_distance
_geom_bond_publ_flag
Au P . 2.2261(18) y
Au Cl . 2.2781(18) y
Fe C1 . 2.032(6) ?
Fe C1 3_666 2.032(6) ?
Fe C5 . 2.038(7) ?
Fe C5 3_666 2.038(7) ?
Fe C2 . 2.040(7) ?
Fe C2 3_666 2.040(7) ?
Fe C3 3_666 2.053(7) ?
Fe C3 . 2.053(7) ?
Fe C4 3_666 2.055(7) ?
Fe C4 . 2.055(7) ?
P C1 . 1.795(7) ?
P C11 . 1.820(6) ?
P C21 . 1.823(8) ?
C1 C2 . 1.427(9) ?
C1 C5 . 1.440(9) ?
C2 C3 . 1.391(10) ?
C3 C4 . 1.406(12) ?
C4 C5 . 1.408(10) ?
C11 C16 . 1.381(9) ?
C11 C12 . 1.397(9) ?
C12 C13 . 1.382(9) ?
C13 C14 . 1.378(10) ?
C14 C15 . 1.390(10) ?
C15 C16 . 1.388(9) ?
C21 C22 . 1.373(8) ?
C21 C26 . 1.377(9) ?
C22 C23 . 1.372(10) ?
C23 C24 . 1.369(10) ?
C24 C25 . 1.380(9) ?
C25 C26 . 1.377(9) ?

loop_
_geom_hbond_atom_site_label_D
_geom_hbond_atom_site_label_H
_geom_hbond_atom_site_label_A
_geom_hbond_site_symmetry_A
_geom_hbond_distance_DH
_geom_hbond_distance_HA
_geom_hbond_distance_DA
_geom_hbond_angle_DHA
C4 H4 Au 3_666 .95 2.94 3.627(8) 130
C26 H26 Cl 1_554 .95 2.93 3.550(8) 124
C14 H14 Cl 1_454 .95 2.85 3.770(8) 163
C15 H15 Cl 3_566 .95 2.96 3.681(10) 134
C24 H24 Au 4_675 .95 3.11 3.859(8) 137
